data_7711907
loop_
_publ_author_name
'Ludwig, Stephan'
'Hamann, Friederike M.'
'Helmdach, Kai'
'Villinger, Alexander'
'Seidel, Wolfram W.'

_publ_section_title
;
 Tuning the potential of redox-active diphosphine ligands based on the
 alkyne complexes
 [Tp*W(CO)L{&#x3b7;<sup>2</sup>-C<sub>2</sub>(PPh<sub>2</sub>)<sub>2</sub>}].
;
_journal_issue 2
_journal_name_full 'Dalton transactions (Cambridge, England : 2003)'
_journal_page_first 326
_journal_page_last 337
_journal_paper_doi 10.1039/d2dt02794a
_journal_volume 52
_journal_year 2023
_chemical_formula_moiety 'C45 H48 B Br I2 N6 O P2 Pd W, 2(C H2 Cl2)'
_chemical_formula_sum 'C47 H52 B Br Cl4 I2 N6 O P2 Pd W'
_chemical_formula_weight 1555.45
_chemical_name_systematic
Carbonyl-bromido-hydrido{tris(3,4,5-trimethylpyrazolyl)borato}-tungsten(II){\m-\h2-\k1-\k1-bis(diphenylphosphanylethyne)}]-diiodidopalladium(II)
_space_group_crystal_system monoclinic
_space_group_IT_number 14
_space_group_name_Hall '-P 2ybc'
_space_group_name_H-M_alt 'P 1 21/c 1'
_atom_sites_solution_hydrogens geom
_audit_creation_method SHELXL-2014/7
_audit_update_record
;
2022-11-02 deposited with the CCDC.	2022-12-12 downloaded from the CCDC.
;
_cell_angle_alpha 90
_cell_angle_beta 100.596(2)
_cell_angle_gamma 90
_cell_formula_units_Z 4
_cell_length_a 12.7620(7)
_cell_length_b 15.7369(10)
_cell_length_c 27.1915(16)
_cell_measurement_reflns_used 9910
_cell_measurement_temperature 123(2)
_cell_measurement_theta_max 33.66
_cell_measurement_theta_min 2.31
_cell_volume 5367.9(6)
_computing_cell_refinement 'Bruker Apex V7.51A'
_computing_data_collection 'Bruker Apex V7.51A'
_computing_data_reduction 'Bruker SAINT'
_computing_molecular_graphics 'ORTEP-3v2.01 (Farrugia, 1997)'
_computing_publication_material 'SHELXL-2014/7 (Sheldrick, 2014)'
_computing_structure_refinement 'SHELXL-2014/7 (Sheldrick, 2014)'
_computing_structure_solution 'Bruker SHELXTL'
_diffrn_ambient_temperature 123(2)
_diffrn_detector_area_resol_mean 10.4167
_diffrn_measured_fraction_theta_full 0.999
_diffrn_measured_fraction_theta_max 0.999
_diffrn_measurement_device_type 'Bruker D8 QUEST diffractometer'
_diffrn_measurement_method 'phi and omega scans'
_diffrn_radiation_type MoK\a
_diffrn_radiation_wavelength 0.71073
_diffrn_reflns_av_R_equivalents 0.0498
_diffrn_reflns_av_unetI/netI 0.0364
_diffrn_reflns_Laue_measured_fraction_full 0.999
_diffrn_reflns_Laue_measured_fraction_max 0.999
_diffrn_reflns_limit_h_max 18
_diffrn_reflns_limit_h_min -18
_diffrn_reflns_limit_k_max 22
_diffrn_reflns_limit_k_min -22
_diffrn_reflns_limit_l_max 39
_diffrn_reflns_limit_l_min -39
_diffrn_reflns_number 119210
_diffrn_reflns_point_group_measured_fraction_full 0.999
_diffrn_reflns_point_group_measured_fraction_max 0.999
_diffrn_reflns_theta_full 25.242
_diffrn_reflns_theta_max 30.999
_diffrn_reflns_theta_min 2.106
_diffrn_source 'microfocus sealed tube'
_exptl_absorpt_coefficient_mu 4.671
_exptl_absorpt_correction_T_max 0.7469
_exptl_absorpt_correction_T_min 0.5338
_exptl_absorpt_correction_type multi-scan
_exptl_absorpt_process_details '(SADABS; Sheldrick, 2014)'
_exptl_crystal_colour brown
_exptl_crystal_density_diffrn 1.925
_exptl_crystal_description block
_exptl_crystal_F_000 2992
_exptl_crystal_recrystallization_method 'Re-crystallisation from solvent: dichloromethane / n-pentane'
_exptl_crystal_size_max 0.360
_exptl_crystal_size_mid 0.130
_exptl_crystal_size_min 0.070
_refine_diff_density_max 2.163
_refine_diff_density_min -1.338
_refine_diff_density_rms 0.149
_refine_ls_extinction_method none
_refine_ls_goodness_of_fit_ref 1.032
_refine_ls_hydrogen_treatment constr
_refine_ls_matrix_type full
_refine_ls_number_parameters 604
_refine_ls_number_reflns 17111
_refine_ls_number_restraints 0
_refine_ls_restrained_S_all 1.032
_refine_ls_R_factor_all 0.0507
_refine_ls_R_factor_gt 0.0331
_refine_ls_shift/su_max 0.003
_refine_ls_shift/su_mean 0.000
_refine_ls_structure_factor_coef Fsqd
_refine_ls_weighting_details 'w=1/[\s^2^(Fo^2^)+(0.0273P)^2^+15.6170P] where P=(Fo^2^+2Fc^2^)/3'
_refine_ls_weighting_scheme calc
_refine_ls_wR_factor_gt 0.0672
_refine_ls_wR_factor_ref 0.0736
_reflns_Friedel_coverage 0.000
_reflns_number_gt 13826
_reflns_number_total 17111
_reflns_threshold_expression 'I > 2\s(I)'
_cod_data_source_file d2dt02794a2.cif
_cod_data_source_block is_fh052
_cod_depositor_comments 'Adding full bibliography for 7711895--7711909.cif.'
_cod_original_sg_symbol_H-M 'P 21/c'
_cod_database_code 7711907
_shelx_shelxl_version_number 2014/7
_shelx_space_group_comment
;
The symmetry employed for this shelxl refinement is uniquely defined
by the following loop, which should always be used as a source of
symmetry information in preference to the above space-group names.
They are only intended as comments.
;
_shelx_estimated_absorpt_t_min 0.284
_shelx_estimated_absorpt_t_max 0.736

loop_
_space_group_symop_operation_xyz
'x, y, z'
'-x, y+1/2, -z+1/2'
'-x, -y, -z'
'x, -y-1/2, z-1/2'

loop_
_atom_site_label
_atom_site_type_symbol
_atom_site_fract_x
_atom_site_fract_y
_atom_site_fract_z
_atom_site_U_iso_or_equiv
_atom_site_adp_type
_atom_site_occupancy
_atom_site_site_symmetry_order
_atom_site_calc_flag
_atom_site_refinement_flags_posn
_atom_site_refinement_flags_adp
_atom_site_refinement_flags_occupancy
_atom_site_disorder_assembly
_atom_site_disorder_group
B1 B 0.4122(3) 0.1584(2) 0.24097(14) 0.0174(7) Uani 1 1 d . . . . .
H1 H 0.3335 0.1631 0.2289 0.026 Uiso 1 1 calc R U . . .
Br1 Br 0.76981(3) 0.02123(2) 0.25299(2) 0.02178(7) Uani 1 1 d . . . . .
N1 N 0.5437(2) 0.05376(17) 0.28692(10) 0.0149(5) Uani 1 1 d . . . . .
N2 N 0.4394(2) 0.07431(17) 0.26821(10) 0.0155(5) Uani 1 1 d . . . . .
N3 N 0.5808(2) 0.15453(17) 0.20373(10) 0.0158(5) Uani 1 1 d . . . . .
N4 N 0.4713(2) 0.16118(18) 0.19649(10) 0.0161(5) Uani 1 1 d . . . . .
N5 N 0.5597(2) 0.24739(17) 0.28893(10) 0.0140(5) Uani 1 1 d . . . . .
N6 N 0.4523(2) 0.23237(17) 0.27628(10) 0.0149(5) Uani 1 1 d . . . . .
O1 O 0.8280(2) 0.27353(17) 0.24254(10) 0.0256(5) Uani 1 1 d . . . . .
P1 P 0.89817(7) 0.22504(5) 0.38626(3) 0.01624(16) Uani 1 1 d . . . . .
P2 P 0.70160(7) 0.13991(5) 0.42266(3) 0.01466(15) Uani 1 1 d . . . . .
Pd1 Pd 0.84217(2) 0.21870(2) 0.46132(2) 0.01667(5) Uani 1 1 d . . . . .
W1 W 0.67229(2) 0.14747(2) 0.28145(2) 0.01214(3) Uani 1 1 d . . . . .
I1 I 1.01010(2) 0.30594(2) 0.50849(2) 0.02811(6) Uani 1 1 d . . . . .
I2 I 0.76900(2) 0.19060(2) 0.54425(2) 0.02795(6) Uani 1 1 d . . . . .
C1 C 0.7842(2) 0.1859(2) 0.34140(11) 0.0142(6) Uani 1 1 d . . . . .
C2 C 0.7112(2) 0.1391(2) 0.35733(11) 0.0144(6) Uani 1 1 d . . . . .
C3 C 0.7716(3) 0.2269(2) 0.25695(12) 0.0186(6) Uani 1 1 d . . . . .
C4 C 0.9492(3) 0.3226(2) 0.36391(14) 0.0219(7) Uani 1 1 d . . . . .
C5 C 0.9245(3) 0.4004(2) 0.38391(15) 0.0253(8) Uani 1 1 d . . . . .
H5 H 0.8838 0.4017 0.4099 0.030 Uiso 1 1 calc R U . . .
C6 C 0.9594(3) 0.4755(3) 0.36586(17) 0.0331(9) Uani 1 1 d . . . . .
H6 H 0.9437 0.5283 0.3798 0.040 Uiso 1 1 calc R U . . .
C7 C 1.0180(3) 0.4733(3) 0.32704(19) 0.0362(10) Uani 1 1 d . . . . .
H7 H 1.0417 0.5248 0.3145 0.043 Uiso 1 1 calc R U . . .
C8 C 1.0409(3) 0.3973(3) 0.30731(17) 0.0327(9) Uani 1 1 d . . . . .
H8 H 1.0794 0.3963 0.2806 0.039 Uiso 1 1 calc R U . . .
C9 C 1.0087(3) 0.3215(3) 0.32583(15) 0.0254(8) Uani 1 1 d . . . . .
H9 H 1.0273 0.2689 0.3126 0.031 Uiso 1 1 calc R U . . .
C10 C 0.9932(3) 0.1415(2) 0.38029(13) 0.0177(6) Uani 1 1 d . . . . .
C11 C 0.9930(3) 0.1030(2) 0.33390(13) 0.0215(7) Uani 1 1 d . . . . .
H11 H 0.9464 0.1233 0.3050 0.026 Uiso 1 1 calc R U . . .
C12 C 1.0599(3) 0.0359(2) 0.33001(14) 0.0238(7) Uani 1 1 d . . . . .
H12 H 1.0586 0.0093 0.2985 0.029 Uiso 1 1 calc R U . . .
C13 C 1.1294(3) 0.0068(2) 0.37200(15) 0.0270(8) Uani 1 1 d . . . . .
H13 H 1.1758 -0.0394 0.3693 0.032 Uiso 1 1 calc R U . . .
C14 C 1.1310(3) 0.0453(3) 0.41781(15) 0.0297(8) Uani 1 1 d . . . . .
H14 H 1.1790 0.0256 0.4465 0.036 Uiso 1 1 calc R U . . .
C15 C 1.0631(3) 0.1123(2) 0.42225(14) 0.0255(8) Uani 1 1 d . . . . .
H15 H 1.0643 0.1384 0.4539 0.031 Uiso 1 1 calc R U . . .
C16 C 0.7053(3) 0.0298(2) 0.44282(12) 0.0181(6) Uani 1 1 d . . . . .
C17 C 0.7971(3) -0.0164(2) 0.43914(13) 0.0216(7) Uani 1 1 d . . . . .
H17 H 0.8544 0.0104 0.4273 0.026 Uiso 1 1 calc R U . . .
C18 C 0.8046(3) -0.1016(2) 0.45281(13) 0.0259(8) Uani 1 1 d . . . . .
H18 H 0.8662 -0.1335 0.4495 0.031 Uiso 1 1 calc R U . . .
C19 C 0.7220(4) -0.1402(2) 0.47133(14) 0.0302(9) Uani 1 1 d . . . . .
H19 H 0.7275 -0.1983 0.4809 0.036 Uiso 1 1 calc R U . . .
C20 C 0.6321(3) -0.0946(2) 0.47598(15) 0.0293(8) Uani 1 1 d . . . . .
H20 H 0.5758 -0.1215 0.4885 0.035 Uiso 1 1 calc R U . . .
C21 C 0.6235(3) -0.0087(2) 0.46226(14) 0.0248(7) Uani 1 1 d . . . . .
H21 H 0.5622 0.0230 0.4662 0.030 Uiso 1 1 calc R U . . .
C22 C 0.5675(3) 0.1801(2) 0.42058(12) 0.0167(6) Uani 1 1 d . . . . .
C23 C 0.5509(3) 0.2573(2) 0.44297(12) 0.0203(7) Uani 1 1 d . . . . .
H23 H 0.6095 0.2891 0.4602 0.024 Uiso 1 1 calc R U . . .
C24 C 0.4469(3) 0.2873(2) 0.43985(13) 0.0260(8) Uani 1 1 d . . . . .
H24 H 0.4348 0.3398 0.4551 0.031 Uiso 1 1 calc R U . . .
C25 C 0.3619(3) 0.2414(3) 0.41499(14) 0.0272(8) Uani 1 1 d . . . . .
H25 H 0.2914 0.2619 0.4135 0.033 Uiso 1 1 calc R U . . .
C26 C 0.3785(3) 0.1655(3) 0.39209(13) 0.0246(8) Uani 1 1 d . . . . .
H26 H 0.3193 0.1342 0.3748 0.030 Uiso 1 1 calc R U . . .
C27 C 0.4810(3) 0.1345(2) 0.39418(13) 0.0197(7) Uani 1 1 d . . . . .
H27 H 0.4923 0.0828 0.3778 0.024 Uiso 1 1 calc R U . . .
C28 C 0.5419(3) -0.0237(2) 0.30840(12) 0.0168(6) Uani 1 1 d . . . . .
C29 C 0.4362(3) -0.0515(2) 0.30434(13) 0.0195(7) Uani 1 1 d . . . . .
C30 C 0.3744(3) 0.0110(2) 0.27783(12) 0.0179(6) Uani 1 1 d . . . . .
C31 C 0.6374(3) -0.0727(2) 0.33223(12) 0.0204(7) Uani 1 1 d . . . . .
H31A H 0.6509 -0.1185 0.3098 0.031 Uiso 1 1 calc R U . . .
H31B H 0.6250 -0.0971 0.3638 0.031 Uiso 1 1 calc R U . . .
H31C H 0.6994 -0.0348 0.3388 0.031 Uiso 1 1 calc R U . . .
C32 C 0.4028(3) -0.1328(2) 0.32458(16) 0.0277(8) Uani 1 1 d . . . . .
H32A H 0.3249 -0.1340 0.3209 0.042 Uiso 1 1 calc R U . . .
H32B H 0.4350 -0.1376 0.3601 0.042 Uiso 1 1 calc R U . . .
H32C H 0.4263 -0.1805 0.3061 0.042 Uiso 1 1 calc R U . . .
C33 C 0.2566(3) 0.0149(2) 0.26040(15) 0.0260(8) Uani 1 1 d . . . . .
H33A H 0.2409 0.0232 0.2241 0.039 Uiso 1 1 calc R U . . .
H33B H 0.2273 0.0624 0.2768 0.039 Uiso 1 1 calc R U . . .
H33C H 0.2243 -0.0384 0.2688 0.039 Uiso 1 1 calc R U . . .
C34 C 0.6071(3) 0.1540(2) 0.15788(12) 0.0191(6) Uani 1 1 d . . . . .
C35 C 0.5150(3) 0.1592(2) 0.12131(13) 0.0214(7) Uani 1 1 d . . . . .
C36 C 0.4310(3) 0.1636(2) 0.14681(12) 0.0207(7) Uani 1 1 d . . . . .
C37 C 0.7183(3) 0.1493(3) 0.14834(14) 0.0262(8) Uani 1 1 d . . . . .
H37A H 0.7201 0.1130 0.1193 0.039 Uiso 1 1 calc R U . . .
H37B H 0.7651 0.1255 0.1777 0.039 Uiso 1 1 calc R U . . .
H37C H 0.7429 0.2065 0.1418 0.039 Uiso 1 1 calc R U . . .
C38 C 0.5085(4) 0.1599(3) 0.06552(14) 0.0349(10) Uani 1 1 d . . . . .
H38A H 0.4342 0.1523 0.0489 0.052 Uiso 1 1 calc R U . . .
H38B H 0.5520 0.1136 0.0560 0.052 Uiso 1 1 calc R U . . .
H38C H 0.5351 0.2144 0.0554 0.052 Uiso 1 1 calc R U . . .
C39 C 0.3140(3) 0.1704(3) 0.12678(14) 0.0297(8) Uani 1 1 d . . . . .
H39A H 0.3014 0.1679 0.0902 0.045 Uiso 1 1 calc R U . . .
H39B H 0.2873 0.2245 0.1374 0.045 Uiso 1 1 calc R U . . .
H39C H 0.2767 0.1233 0.1397 0.045 Uiso 1 1 calc R U . . .
C40 C 0.5704(3) 0.3233(2) 0.31271(12) 0.0155(6) Uani 1 1 d . . . . .
C41 C 0.4704(3) 0.3554(2) 0.31643(12) 0.0178(6) Uani 1 1 d . . . . .
C42 C 0.3982(3) 0.2969(2) 0.29290(12) 0.0163(6) Uani 1 1 d . . . . .
C43 C 0.6748(3) 0.3636(2) 0.33352(14) 0.0218(7) Uani 1 1 d . . . . .
H43A H 0.7246 0.3543 0.3106 0.033 Uiso 1 1 calc R U . . .
H43B H 0.7038 0.3384 0.3661 0.033 Uiso 1 1 calc R U . . .
H43C H 0.6646 0.4248 0.3375 0.033 Uiso 1 1 calc R U . . .
C44 C 0.4506(3) 0.4375(2) 0.34120(14) 0.0236(7) Uani 1 1 d . . . . .
H44A H 0.4679 0.4852 0.3209 0.035 Uiso 1 1 calc R U . . .
H44B H 0.4956 0.4402 0.3745 0.035 Uiso 1 1 calc R U . . .
H44C H 0.3754 0.4408 0.3443 0.035 Uiso 1 1 calc R U . . .
C45 C 0.2793(3) 0.2971(2) 0.28586(15) 0.0245(7) Uani 1 1 d . . . . .
H45A H 0.2491 0.3112 0.2510 0.037 Uiso 1 1 calc R U . . .
H45B H 0.2564 0.3394 0.3081 0.037 Uiso 1 1 calc R U . . .
H45C H 0.2543 0.2407 0.2938 0.037 Uiso 1 1 calc R U . . .
C46 C 0.1921(4) 0.5126(4) 0.4772(2) 0.0517(13) Uani 1 1 d . . . . .
H46A H 0.1284 0.4814 0.4834 0.062 Uiso 1 1 calc R U . . .
H46B H 0.1681 0.5682 0.4622 0.062 Uiso 1 1 calc R U . . .
Cl1 Cl 0.25273(13) 0.45522(10) 0.43552(6) 0.0647(4) Uani 1 1 d . . . . .
Cl2 Cl 0.28041(14) 0.52924(11) 0.53474(6) 0.0682(4) Uani 1 1 d . . . . .
C47 C 0.9947(4) 0.7660(3) 0.34266(17) 0.0426(11) Uani 1 1 d . . . . .
H47A H 1.0059 0.7408 0.3766 0.051 Uiso 1 1 calc R U . . .
H47B H 1.0644 0.7871 0.3368 0.051 Uiso 1 1 calc R U . . .
Cl3 Cl 0.94909(10) 0.68745(7) 0.29889(6) 0.0504(3) Uani 1 1 d . . . . .
Cl4 Cl 0.90772(10) 0.85091(8) 0.34031(5) 0.0478(3) Uani 1 1 d . . . . .

loop_
_atom_site_aniso_label
_atom_site_aniso_U_11
_atom_site_aniso_U_22
_atom_site_aniso_U_33
_atom_site_aniso_U_23
_atom_site_aniso_U_13
_atom_site_aniso_U_12
B1 0.0157(16) 0.0208(18) 0.0154(16) 0.0014(14) 0.0020(13) 0.0023(14)
Br1 0.02467(17) 0.02186(16) 0.01959(16) -0.00145(13) 0.00612(13) 0.00631(13)
N1 0.0169(13) 0.0160(13) 0.0115(12) 0.0015(10) 0.0022(10) 0.0029(10)
N2 0.0139(12) 0.0178(13) 0.0148(13) 0.0009(10) 0.0025(10) 0.0018(10)
N3 0.0192(13) 0.0175(13) 0.0107(12) 0.0004(10) 0.0030(10) -0.0001(11)
N4 0.0166(13) 0.0185(13) 0.0119(12) -0.0004(10) -0.0008(10) 0.0015(10)
N5 0.0122(12) 0.0158(12) 0.0141(12) 0.0014(10) 0.0023(10) 0.0018(10)
N6 0.0141(12) 0.0164(13) 0.0137(12) 0.0025(10) 0.0016(10) 0.0024(10)
O1 0.0260(13) 0.0287(14) 0.0226(13) 0.0067(11) 0.0059(10) -0.0035(11)
P1 0.0144(4) 0.0174(4) 0.0160(4) 0.0008(3) 0.0004(3) 0.0008(3)
P2 0.0177(4) 0.0163(4) 0.0102(3) 0.0007(3) 0.0030(3) 0.0030(3)
Pd1 0.01869(12) 0.01729(12) 0.01265(11) -0.00182(9) -0.00072(9) 0.00336(9)
W1 0.01298(6) 0.01415(6) 0.00944(5) 0.00130(5) 0.00246(4) 0.00209(5)
I1 0.02697(12) 0.02381(12) 0.02903(13) -0.00532(10) -0.00674(10) 0.00212(9)
I2 0.03563(13) 0.03506(14) 0.01255(10) -0.00126(9) 0.00286(9) 0.00832(10)
C1 0.0163(15) 0.0149(14) 0.0114(14) 0.0017(11) 0.0023(11) 0.0020(11)
C2 0.0156(14) 0.0160(14) 0.0114(13) 0.0013(11) 0.0023(11) 0.0037(11)
C3 0.0186(16) 0.0244(17) 0.0119(14) 0.0012(13) 0.0003(12) 0.0059(13)
C4 0.0144(15) 0.0235(17) 0.0260(18) 0.0029(14) -0.0010(13) -0.0039(13)
C5 0.0192(17) 0.0220(17) 0.033(2) 0.0022(15) -0.0005(15) -0.0012(14)
C6 0.028(2) 0.0198(18) 0.049(3) 0.0046(17) -0.0001(18) 0.0005(15)
C7 0.0235(19) 0.028(2) 0.057(3) 0.015(2) 0.0073(19) -0.0029(16)
C8 0.0210(18) 0.034(2) 0.045(2) 0.0139(19) 0.0110(17) 0.0018(16)
C9 0.0155(16) 0.0268(18) 0.035(2) 0.0057(16) 0.0067(14) 0.0019(14)
C10 0.0166(15) 0.0165(15) 0.0204(16) -0.0003(13) 0.0042(12) 0.0001(12)
C11 0.0151(15) 0.0290(18) 0.0195(16) 0.0006(14) 0.0008(12) 0.0021(13)
C12 0.0218(17) 0.0301(19) 0.0210(17) -0.0035(15) 0.0079(14) 0.0015(14)
C13 0.0245(18) 0.0266(19) 0.031(2) 0.0012(16) 0.0066(15) 0.0085(15)
C14 0.028(2) 0.030(2) 0.029(2) 0.0019(16) -0.0023(16) 0.0109(16)
C15 0.0258(18) 0.0293(19) 0.0188(17) -0.0013(15) -0.0028(14) 0.0072(15)
C16 0.0284(18) 0.0159(15) 0.0098(14) 0.0009(12) 0.0025(12) 0.0040(13)
C17 0.0264(18) 0.0222(17) 0.0155(15) -0.0009(13) 0.0015(13) 0.0052(14)
C18 0.036(2) 0.0218(17) 0.0172(16) -0.0017(14) -0.0011(15) 0.0092(15)
C19 0.050(2) 0.0200(18) 0.0182(17) 0.0035(14) 0.0010(16) 0.0057(17)
C20 0.044(2) 0.0221(18) 0.0236(19) 0.0067(15) 0.0098(17) -0.0025(16)
C21 0.0312(19) 0.0250(18) 0.0204(17) 0.0054(14) 0.0104(15) 0.0034(15)
C22 0.0202(16) 0.0194(15) 0.0116(14) 0.0045(12) 0.0060(12) 0.0064(12)
C23 0.0263(17) 0.0216(16) 0.0127(15) -0.0001(13) 0.0029(13) 0.0050(14)
C24 0.036(2) 0.0294(19) 0.0139(16) 0.0039(14) 0.0078(14) 0.0166(16)
C25 0.0256(18) 0.038(2) 0.0197(17) 0.0086(16) 0.0089(14) 0.0129(16)
C26 0.0196(17) 0.036(2) 0.0183(16) 0.0054(15) 0.0042(13) 0.0006(15)
C27 0.0221(16) 0.0208(17) 0.0172(15) 0.0004(13) 0.0066(13) 0.0027(13)
C28 0.0231(16) 0.0145(14) 0.0129(14) -0.0029(12) 0.0032(12) 0.0005(12)
C29 0.0225(17) 0.0181(16) 0.0180(16) -0.0030(13) 0.0042(13) -0.0031(13)
C30 0.0201(16) 0.0189(16) 0.0152(15) -0.0035(12) 0.0049(12) -0.0024(12)
C31 0.0273(18) 0.0196(16) 0.0133(15) 0.0021(12) 0.0012(13) 0.0037(13)
C32 0.032(2) 0.0195(18) 0.032(2) 0.0011(15) 0.0062(16) -0.0064(15)
C33 0.0191(17) 0.0252(18) 0.034(2) -0.0009(16) 0.0050(15) -0.0021(14)
C34 0.0266(17) 0.0179(16) 0.0131(14) 0.0019(12) 0.0046(12) -0.0001(13)
C35 0.0287(18) 0.0214(17) 0.0136(15) 0.0014(13) 0.0030(13) -0.0012(14)
C36 0.0274(18) 0.0211(17) 0.0111(14) 0.0014(12) -0.0034(13) -0.0009(13)
C37 0.0245(18) 0.039(2) 0.0166(16) 0.0024(16) 0.0083(13) -0.0005(16)
C38 0.041(2) 0.051(3) 0.0121(16) 0.0028(17) 0.0036(15) -0.007(2)
C39 0.0271(19) 0.040(2) 0.0185(17) 0.0036(16) -0.0044(14) -0.0005(17)
C40 0.0193(15) 0.0151(14) 0.0123(14) 0.0028(12) 0.0032(12) 0.0018(12)
C41 0.0224(16) 0.0176(15) 0.0138(14) 0.0015(12) 0.0044(12) 0.0072(13)
C42 0.0168(15) 0.0204(16) 0.0121(14) 0.0027(12) 0.0039(11) 0.0059(12)
C43 0.0218(17) 0.0167(16) 0.0254(18) -0.0037(13) 0.0006(14) 0.0006(13)
C44 0.0282(18) 0.0189(16) 0.0236(18) -0.0039(14) 0.0038(14) 0.0074(14)
C45 0.0205(17) 0.0254(18) 0.0281(19) 0.0029(15) 0.0061(14) 0.0045(14)
C46 0.047(3) 0.053(3) 0.057(3) -0.007(3) 0.013(2) 0.015(2)
Cl1 0.0698(9) 0.0707(10) 0.0554(8) -0.0052(7) 0.0161(7) 0.0351(8)
Cl2 0.0808(11) 0.0673(10) 0.0544(9) -0.0092(7) 0.0067(8) 0.0159(8)
C47 0.038(2) 0.055(3) 0.032(2) -0.002(2) -0.0020(19) 0.009(2)
Cl3 0.0488(7) 0.0314(6) 0.0670(9) -0.0040(6) 0.0003(6) 0.0053(5)
Cl4 0.0480(7) 0.0413(6) 0.0506(7) -0.0121(5) -0.0004(5) 0.0045(5)

loop_
_atom_type_symbol
_atom_type_description
_atom_type_scat_dispersion_real
_atom_type_scat_dispersion_imag
_atom_type_scat_source
C C 0.0033 0.0016 'International Tables Vol C Tables 4.2.6.8 and 6.1.1.4'
H H 0.0000 0.0000 'International Tables Vol C Tables 4.2.6.8 and 6.1.1.4'
B B 0.0013 0.0007 'International Tables Vol C Tables 4.2.6.8 and 6.1.1.4'
Br Br -0.2901 2.4595 'International Tables Vol C Tables 4.2.6.8 and 6.1.1.4'
Cl Cl 0.1484 0.1585 'International Tables Vol C Tables 4.2.6.8 and 6.1.1.4'
N N 0.0061 0.0033 'International Tables Vol C Tables 4.2.6.8 and 6.1.1.4'
O O 0.0106 0.0060 'International Tables Vol C Tables 4.2.6.8 and 6.1.1.4'
P P 0.1023 0.0942 'International Tables Vol C Tables 4.2.6.8 and 6.1.1.4'
Pd Pd -0.9988 1.0072 'International Tables Vol C Tables 4.2.6.8 and 6.1.1.4'
W W -0.8490 6.8722 'International Tables Vol C Tables 4.2.6.8 and 6.1.1.4'
I I -0.4742 1.8119 'International Tables Vol C Tables 4.2.6.8 and 6.1.1.4'

loop_
_geom_angle_atom_site_label_1
_geom_angle_atom_site_label_2
_geom_angle_atom_site_label_3
_geom_angle
_geom_angle_site_symmetry_1
_geom_angle_site_symmetry_3
_geom_angle_publ_flag
N2 B1 N6 109.5(3) . . ?
N2 B1 N4 107.8(3) . . ?
N6 B1 N4 108.4(3) . . ?
N2 B1 H1 110.4 . . ?
N6 B1 H1 110.4 . . ?
N4 B1 H1 110.4 . . ?
C28 N1 N2 106.2(3) . . ?
C28 N1 W1 134.1(2) . . ?
N2 N1 W1 119.6(2) . . ?
C30 N2 N1 110.0(3) . . ?
C30 N2 B1 129.8(3) . . ?
N1 N2 B1 120.2(3) . . ?
C34 N3 N4 106.7(3) . . ?
C34 N3 W1 134.6(2) . . ?
N4 N3 W1 118.79(19) . . ?
C36 N4 N3 109.5(3) . . ?
C36 N4 B1 129.3(3) . . ?
N3 N4 B1 121.0(3) . . ?
C40 N5 N6 106.3(2) . . ?
C40 N5 W1 132.5(2) . . ?
N6 N5 W1 120.1(2) . . ?
C42 N6 N5 109.6(3) . . ?
C42 N6 B1 130.3(3) . . ?
N5 N6 B1 119.3(3) . . ?
C4 P1 C10 107.20(16) . . ?
C4 P1 C1 110.65(15) . . ?
C10 P1 C1 99.16(15) . . ?
C4 P1 Pd1 121.75(13) . . ?
C10 P1 Pd1 111.83(11) . . ?
C1 P1 Pd1 103.92(10) . . ?
C2 P2 C22 101.89(14) . . ?
C2 P2 C16 106.75(15) . . ?
C22 P2 C16 108.28(16) . . ?
C2 P2 Pd1 105.59(11) . . ?
C22 P2 Pd1 118.92(12) . . ?
C16 P2 Pd1 114.00(12) . . ?
P2 Pd1 P1 87.74(3) . . ?
P2 Pd1 I2 86.01(2) . . ?
P1 Pd1 I2 172.31(3) . . ?
P2 Pd1 I1 177.86(2) . . ?
P1 Pd1 I1 92.95(2) . . ?
I2 Pd1 I1 93.139(12) . . ?
C3 W1 C2 109.26(13) . . ?
C3 W1 C1 71.72(13) . . ?
C2 W1 C1 37.73(12) . . ?
C3 W1 N5 92.86(12) . . ?
C2 W1 N5 89.67(11) . . ?
C1 W1 N5 95.09(11) . . ?
C3 W1 N3 84.57(12) . . ?
C2 W1 N3 162.74(11) . . ?
C1 W1 N3 155.35(11) . . ?
N5 W1 N3 79.10(10) . . ?
C3 W1 N1 164.44(12) . . ?
C2 W1 N1 86.27(11) . . ?
C1 W1 N1 123.71(11) . . ?
N5 W1 N1 87.98(10) . . ?
N3 W1 N1 80.33(10) . . ?
C3 W1 Br1 90.66(10) . . ?
C2 W1 Br1 102.50(9) . . ?
C1 W1 Br1 99.44(9) . . ?
N5 W1 Br1 165.43(7) . . ?
N3 W1 Br1 87.17(7) . . ?
N1 W1 Br1 84.89(7) . . ?
C2 C1 P1 119.5(2) . . ?
C2 C1 W1 70.51(19) . . ?
P1 C1 W1 169.64(18) . . ?
C1 C2 P2 119.9(3) . . ?
C1 C2 W1 71.76(19) . . ?
P2 C2 W1 161.82(18) . . ?
O1 C3 W1 179.1(3) . . ?
C9 C4 C5 119.5(3) . . ?
C9 C4 P1 121.1(3) . . ?
C5 C4 P1 119.3(3) . . ?
C6 C5 C4 119.9(4) . . ?
C6 C5 H5 120.0 . . ?
C4 C5 H5 120.0 . . ?
C5 C6 C7 119.8(4) . . ?
C5 C6 H6 120.1 . . ?
C7 C6 H6 120.1 . . ?
C8 C7 C6 120.0(4) . . ?
C8 C7 H7 120.0 . . ?
C6 C7 H7 120.0 . . ?
C7 C8 C9 120.8(4) . . ?
C7 C8 H8 119.6 . . ?
C9 C8 H8 119.6 . . ?
C8 C9 C4 119.9(4) . . ?
C8 C9 H9 120.0 . . ?
C4 C9 H9 120.0 . . ?
C15 C10 C11 119.4(3) . . ?
C15 C10 P1 120.3(3) . . ?
C11 C10 P1 120.2(3) . . ?
C12 C11 C10 120.3(3) . . ?
C12 C11 H11 119.9 . . ?
C10 C11 H11 119.9 . . ?
C11 C12 C13 120.1(3) . . ?
C11 C12 H12 120.0 . . ?
C13 C12 H12 120.0 . . ?
C14 C13 C12 119.9(3) . . ?
C14 C13 H13 120.0 . . ?
C12 C13 H13 120.0 . . ?
C13 C14 C15 120.5(4) . . ?
C13 C14 H14 119.8 . . ?
C15 C14 H14 119.8 . . ?
C14 C15 C10 119.8(4) . . ?
C14 C15 H15 120.1 . . ?
C10 C15 H15 120.1 . . ?
C21 C16 C17 119.8(3) . . ?
C21 C16 P2 123.4(3) . . ?
C17 C16 P2 116.8(3) . . ?
C18 C17 C16 120.0(4) . . ?
C18 C17 H17 120.0 . . ?
C16 C17 H17 120.0 . . ?
C19 C18 C17 119.9(4) . . ?
C19 C18 H18 120.0 . . ?
C17 C18 H18 120.0 . . ?
C20 C19 C18 120.4(4) . . ?
C20 C19 H19 119.8 . . ?
C18 C19 H19 119.8 . . ?
C19 C20 C21 120.3(4) . . ?
C19 C20 H20 119.9 . . ?
C21 C20 H20 119.9 . . ?
C16 C21 C20 119.5(4) . . ?
C16 C21 H21 120.2 . . ?
C20 C21 H21 120.2 . . ?
C23 C22 C27 120.1(3) . . ?
C23 C22 P2 120.6(3) . . ?
C27 C22 P2 119.2(2) . . ?
C22 C23 C24 119.2(3) . . ?
C22 C23 H23 120.4 . . ?
C24 C23 H23 120.4 . . ?
C25 C24 C23 120.5(3) . . ?
C25 C24 H24 119.7 . . ?
C23 C24 H24 119.7 . . ?
C24 C25 C26 120.3(3) . . ?
C24 C25 H25 119.9 . . ?
C26 C25 H25 119.9 . . ?
C25 C26 C27 120.5(4) . . ?
C25 C26 H26 119.8 . . ?
C27 C26 H26 119.8 . . ?
C26 C27 C22 119.4(3) . . ?
C26 C27 H27 120.3 . . ?
C22 C27 H27 120.3 . . ?
N1 C28 C29 109.9(3) . . ?
N1 C28 C31 125.2(3) . . ?
C29 C28 C31 124.9(3) . . ?
C30 C29 C28 105.6(3) . . ?
C30 C29 C32 129.2(3) . . ?
C28 C29 C32 125.2(3) . . ?
N2 C30 C29 108.3(3) . . ?
N2 C30 C33 121.7(3) . . ?
C29 C30 C33 129.9(3) . . ?
C28 C31 H31A 109.5 . . ?
C28 C31 H31B 109.5 . . ?
H31A C31 H31B 109.5 . . ?
C28 C31 H31C 109.5 . . ?
H31A C31 H31C 109.5 . . ?
H31B C31 H31C 109.5 . . ?
C29 C32 H32A 109.5 . . ?
C29 C32 H32B 109.5 . . ?
H32A C32 H32B 109.5 . . ?
C29 C32 H32C 109.5 . . ?
H32A C32 H32C 109.5 . . ?
H32B C32 H32C 109.5 . . ?
C30 C33 H33A 109.5 . . ?
C30 C33 H33B 109.5 . . ?
H33A C33 H33B 109.5 . . ?
C30 C33 H33C 109.5 . . ?
H33A C33 H33C 109.5 . . ?
H33B C33 H33C 109.5 . . ?
N3 C34 C35 109.7(3) . . ?
N3 C34 C37 124.6(3) . . ?
C35 C34 C37 125.7(3) . . ?
C36 C35 C34 106.0(3) . . ?
C36 C35 C38 127.0(3) . . ?
C34 C35 C38 127.0(3) . . ?
N4 C36 C35 108.2(3) . . ?
N4 C36 C39 122.4(3) . . ?
C35 C36 C39 129.5(3) . . ?
C34 C37 H37A 109.5 . . ?
C34 C37 H37B 109.5 . . ?
H37A C37 H37B 109.5 . . ?
C34 C37 H37C 109.5 . . ?
H37A C37 H37C 109.5 . . ?
H37B C37 H37C 109.5 . . ?
C35 C38 H38A 109.5 . . ?
C35 C38 H38B 109.5 . . ?
H38A C38 H38B 109.5 . . ?
C35 C38 H38C 109.5 . . ?
H38A C38 H38C 109.5 . . ?
H38B C38 H38C 109.5 . . ?
C36 C39 H39A 109.5 . . ?
C36 C39 H39B 109.5 . . ?
H39A C39 H39B 109.5 . . ?
C36 C39 H39C 109.5 . . ?
H39A C39 H39C 109.5 . . ?
H39B C39 H39C 109.5 . . ?
N5 C40 C41 110.0(3) . . ?
N5 C40 C43 124.2(3) . . ?
C41 C40 C43 125.8(3) . . ?
C42 C41 C40 105.5(3) . . ?
C42 C41 C44 129.2(3) . . ?
C40 C41 C44 125.3(3) . . ?
N6 C42 C41 108.7(3) . . ?
N6 C42 C45 121.8(3) . . ?
C41 C42 C45 129.5(3) . . ?
C40 C43 H43A 109.5 . . ?
C40 C43 H43B 109.5 . . ?
H43A C43 H43B 109.5 . . ?
C40 C43 H43C 109.5 . . ?
H43A C43 H43C 109.5 . . ?
H43B C43 H43C 109.5 . . ?
C41 C44 H44A 109.5 . . ?
C41 C44 H44B 109.5 . . ?
H44A C44 H44B 109.5 . . ?
C41 C44 H44C 109.5 . . ?
H44A C44 H44C 109.5 . . ?
H44B C44 H44C 109.5 . . ?
C42 C45 H45A 109.5 . . ?
C42 C45 H45B 109.5 . . ?
H45A C45 H45B 109.5 . . ?
C42 C45 H45C 109.5 . . ?
H45A C45 H45C 109.5 . . ?
H45B C45 H45C 109.5 . . ?
Cl1 C46 Cl2 111.4(3) . . ?
Cl1 C46 H46A 109.3 . . ?
Cl2 C46 H46A 109.3 . . ?
Cl1 C46 H46B 109.3 . . ?
Cl2 C46 H46B 109.3 . . ?
H46A C46 H46B 108.0 . . ?
Cl4 C47 Cl3 113.1(3) . . ?
Cl4 C47 H47A 109.0 . . ?
Cl3 C47 H47A 109.0 . . ?
Cl4 C47 H47B 109.0 . . ?
Cl3 C47 H47B 109.0 . . ?
H47A C47 H47B 107.8 . . ?

loop_
_geom_bond_atom_site_label_1
_geom_bond_atom_site_label_2
_geom_bond_distance
_geom_bond_site_symmetry_2
_geom_bond_publ_flag
B1 N2 1.525(5) . ?
B1 N6 1.535(5) . ?
B1 N4 1.539(5) . ?
B1 H1 1.0000 . ?
Br1 W1 2.5395(4) . ?
N1 C28 1.354(4) . ?
N1 N2 1.374(4) . ?
N1 W1 2.231(3) . ?
N2 C30 1.352(4) . ?
N3 C34 1.350(4) . ?
N3 N4 1.379(4) . ?
N3 W1 2.222(3) . ?
N4 C36 1.355(4) . ?
N5 C40 1.353(4) . ?
N5 N6 1.371(4) . ?
N5 W1 2.165(3) . ?
N6 C42 1.351(4) . ?
O1 C3 1.146(4) . ?
P1 C4 1.816(4) . ?
P1 C10 1.816(3) . ?
P1 C1 1.825(3) . ?
P1 Pd1 2.2853(9) . ?
P2 C2 1.803(3) . ?
P2 C22 1.815(3) . ?
P2 C16 1.816(3) . ?
P2 Pd1 2.2732(9) . ?
Pd1 I2 2.6319(4) . ?
Pd1 I1 2.6669(4) . ?
W1 C3 1.980(4) . ?
W1 C2 2.036(3) . ?
W1 C1 2.051(3) . ?
C1 C2 1.321(4) . ?
C4 C9 1.392(5) . ?
C4 C5 1.399(5) . ?
C5 C6 1.384(5) . ?
C5 H5 0.9500 . ?
C6 C7 1.401(6) . ?
C6 H6 0.9500 . ?
C7 C8 1.365(6) . ?
C7 H7 0.9500 . ?
C8 C9 1.385(5) . ?
C8 H8 0.9500 . ?
C9 H9 0.9500 . ?
C10 C15 1.391(5) . ?
C10 C11 1.399(5) . ?
C11 C12 1.375(5) . ?
C11 H11 0.9500 . ?
C12 C13 1.388(5) . ?
C12 H12 0.9500 . ?
C13 C14 1.381(6) . ?
C13 H13 0.9500 . ?
C14 C15 1.384(5) . ?
C14 H14 0.9500 . ?
C15 H15 0.9500 . ?
C16 C21 1.392(5) . ?
C16 C17 1.399(5) . ?
C17 C18 1.390(5) . ?
C17 H17 0.9500 . ?
C18 C19 1.388(6) . ?
C18 H18 0.9500 . ?
C19 C20 1.379(6) . ?
C19 H19 0.9500 . ?
C20 C21 1.401(5) . ?
C20 H20 0.9500 . ?
C21 H21 0.9500 . ?
C22 C23 1.393(5) . ?
C22 C27 1.399(5) . ?
C23 C24 1.397(5) . ?
C23 H23 0.9500 . ?
C24 C25 1.373(6) . ?
C24 H24 0.9500 . ?
C25 C26 1.382(6) . ?
C25 H25 0.9500 . ?
C26 C27 1.387(5) . ?
C26 H26 0.9500 . ?
C27 H27 0.9500 . ?
C28 C29 1.403(5) . ?
C28 C31 1.487(5) . ?
C29 C30 1.378(5) . ?
C29 C32 1.486(5) . ?
C30 C33 1.492(5) . ?
C31 H31A 0.9800 . ?
C31 H31B 0.9800 . ?
C31 H31C 0.9800 . ?
C32 H32A 0.9800 . ?
C32 H32B 0.9800 . ?
C32 H32C 0.9800 . ?
C33 H33A 0.9800 . ?
C33 H33B 0.9800 . ?
C33 H33C 0.9800 . ?
C34 C35 1.396(5) . ?
C34 C37 1.491(5) . ?
C35 C36 1.381(5) . ?
C35 C38 1.504(5) . ?
C36 C39 1.496(5) . ?
C37 H37A 0.9800 . ?
C37 H37B 0.9800 . ?
C37 H37C 0.9800 . ?
C38 H38A 0.9800 . ?
C38 H38B 0.9800 . ?
C38 H38C 0.9800 . ?
C39 H39A 0.9800 . ?
C39 H39B 0.9800 . ?
C39 H39C 0.9800 . ?
C40 C41 1.394(4) . ?
C40 C43 1.491(5) . ?
C41 C42 1.374(5) . ?
C41 C44 1.500(5) . ?
C42 C45 1.495(5) . ?
C43 H43A 0.9800 . ?
C43 H43B 0.9800 . ?
C43 H43C 0.9800 . ?
C44 H44A 0.9800 . ?
C44 H44B 0.9800 . ?
C44 H44C 0.9800 . ?
C45 H45A 0.9800 . ?
C45 H45B 0.9800 . ?
C45 H45C 0.9800 . ?
C46 Cl1 1.738(5) . ?
C46 Cl2 1.772(6) . ?
C46 H46A 0.9900 . ?
C46 H46B 0.9900 . ?
C47 Cl4 1.731(5) . ?
C47 Cl3 1.740(5) . ?
C47 H47A 0.9900 . ?
C47 H47B 0.9900 . ?

loop_
_geom_torsion_atom_site_label_1
_geom_torsion_atom_site_label_2
_geom_torsion_atom_site_label_3
_geom_torsion_atom_site_label_4
_geom_torsion
_geom_torsion_site_symmetry_1
_geom_torsion_site_symmetry_2
_geom_torsion_site_symmetry_3
_geom_torsion_site_symmetry_4
_geom_torsion_publ_flag
C28 N1 N2 C30 -0.1(3) . . . . ?
W1 N1 N2 C30 -176.6(2) . . . . ?
C28 N1 N2 B1 -179.7(3) . . . . ?
W1 N1 N2 B1 3.8(4) . . . . ?
N6 B1 N2 C30 120.6(3) . . . . ?
N4 B1 N2 C30 -121.6(3) . . . . ?
N6 B1 N2 N1 -59.8(4) . . . . ?
N4 B1 N2 N1 57.9(4) . . . . ?
C34 N3 N4 C36 0.8(4) . . . . ?
W1 N3 N4 C36 -179.3(2) . . . . ?
C34 N3 N4 B1 176.4(3) . . . . ?
W1 N3 N4 B1 -3.6(4) . . . . ?
N2 B1 N4 C36 116.2(4) . . . . ?
N6 B1 N4 C36 -125.3(3) . . . . ?
N2 B1 N4 N3 -58.5(4) . . . . ?
N6 B1 N4 N3 60.0(4) . . . . ?
C40 N5 N6 C42 -1.2(3) . . . . ?
W1 N5 N6 C42 168.2(2) . . . . ?
C40 N5 N6 B1 169.7(3) . . . . ?
W1 N5 N6 B1 -20.8(4) . . . . ?
N2 B1 N6 C42 -119.9(3) . . . . ?
N4 B1 N6 C42 122.8(3) . . . . ?
N2 B1 N6 N5 71.3(3) . . . . ?
N4 B1 N6 N5 -46.1(4) . . . . ?
C4 P1 C1 C2 -152.9(3) . . . . ?
C10 P1 C1 C2 94.7(3) . . . . ?
Pd1 P1 C1 C2 -20.6(3) . . . . ?
C4 P1 C1 W1 42.8(11) . . . . ?
C10 P1 C1 W1 -69.6(10) . . . . ?
Pd1 P1 C1 W1 175.1(10) . . . . ?
P1 C1 C2 P2 18.3(4) . . . . ?
W1 C1 C2 P2 -164.7(2) . . . . ?
P1 C1 C2 W1 -177.0(2) . . . . ?
C22 P2 C2 C1 118.9(3) . . . . ?
C16 P2 C2 C1 -127.6(3) . . . . ?
Pd1 P2 C2 C1 -5.9(3) . . . . ?
C22 P2 C2 W1 -7.5(6) . . . . ?
C16 P2 C2 W1 105.9(6) . . . . ?
Pd1 P2 C2 W1 -132.4(6) . . . . ?
C10 P1 C4 C9 32.1(3) . . . . ?
C1 P1 C4 C9 -75.1(3) . . . . ?
Pd1 P1 C4 C9 162.6(3) . . . . ?
C10 P1 C4 C5 -150.6(3) . . . . ?
C1 P1 C4 C5 102.3(3) . . . . ?
Pd1 P1 C4 C5 -20.1(3) . . . . ?
C9 C4 C5 C6 -0.1(5) . . . . ?
P1 C4 C5 C6 -177.5(3) . . . . ?
C4 C5 C6 C7 1.0(6) . . . . ?
C5 C6 C7 C8 -0.4(6) . . . . ?
C6 C7 C8 C9 -1.2(7) . . . . ?
C7 C8 C9 C4 2.2(6) . . . . ?
C5 C4 C9 C8 -1.5(5) . . . . ?
P1 C4 C9 C8 175.9(3) . . . . ?
C4 P1 C10 C15 103.2(3) . . . . ?
C1 P1 C10 C15 -141.7(3) . . . . ?
Pd1 P1 C10 C15 -32.6(3) . . . . ?
C4 P1 C10 C11 -80.0(3) . . . . ?
C1 P1 C10 C11 35.1(3) . . . . ?
Pd1 P1 C10 C11 144.1(3) . . . . ?
C15 C10 C11 C12 1.2(5) . . . . ?
P1 C10 C11 C12 -175.5(3) . . . . ?
C10 C11 C12 C13 -1.1(5) . . . . ?
C11 C12 C13 C14 0.2(6) . . . . ?
C12 C13 C14 C15 0.5(6) . . . . ?
C13 C14 C15 C10 -0.3(6) . . . . ?
C11 C10 C15 C14 -0.5(6) . . . . ?
P1 C10 C15 C14 176.2(3) . . . . ?
C2 P2 C16 C21 -120.3(3) . . . . ?
C22 P2 C16 C21 -11.3(3) . . . . ?
Pd1 P2 C16 C21 123.5(3) . . . . ?
C2 P2 C16 C17 61.1(3) . . . . ?
C22 P2 C16 C17 170.1(3) . . . . ?
Pd1 P2 C16 C17 -55.1(3) . . . . ?
C21 C16 C17 C18 2.8(5) . . . . ?
P2 C16 C17 C18 -178.5(3) . . . . ?
C16 C17 C18 C19 -1.7(5) . . . . ?
C17 C18 C19 C20 0.4(6) . . . . ?
C18 C19 C20 C21 -0.3(6) . . . . ?
C17 C16 C21 C20 -2.7(5) . . . . ?
P2 C16 C21 C20 178.8(3) . . . . ?
C19 C20 C21 C16 1.5(6) . . . . ?
C2 P2 C22 C23 -116.5(3) . . . . ?
C16 P2 C22 C23 131.2(3) . . . . ?
Pd1 P2 C22 C23 -1.0(3) . . . . ?
C2 P2 C22 C27 60.6(3) . . . . ?
C16 P2 C22 C27 -51.7(3) . . . . ?
Pd1 P2 C22 C27 176.1(2) . . . . ?
C27 C22 C23 C24 1.7(5) . . . . ?
P2 C22 C23 C24 178.7(3) . . . . ?
C22 C23 C24 C25 -0.1(5) . . . . ?
C23 C24 C25 C26 -0.9(5) . . . . ?
C24 C25 C26 C27 0.3(5) . . . . ?
C25 C26 C27 C22 1.3(5) . . . . ?
C23 C22 C27 C26 -2.3(5) . . . . ?
P2 C22 C27 C26 -179.3(3) . . . . ?
N2 N1 C28 C29 -1.3(3) . . . . ?
W1 N1 C28 C29 174.4(2) . . . . ?
N2 N1 C28 C31 177.9(3) . . . . ?
W1 N1 C28 C31 -6.3(5) . . . . ?
N1 C28 C29 C30 2.2(4) . . . . ?
C31 C28 C29 C30 -177.1(3) . . . . ?
N1 C28 C29 C32 -178.6(3) . . . . ?
C31 C28 C29 C32 2.1(5) . . . . ?
N1 N2 C30 C29 1.5(4) . . . . ?
B1 N2 C30 C29 -178.9(3) . . . . ?
N1 N2 C30 C33 -178.1(3) . . . . ?
B1 N2 C30 C33 1.5(5) . . . . ?
C28 C29 C30 N2 -2.2(4) . . . . ?
C32 C29 C30 N2 178.7(3) . . . . ?
C28 C29 C30 C33 177.3(3) . . . . ?
C32 C29 C30 C33 -1.8(6) . . . . ?
N4 N3 C34 C35 -0.8(4) . . . . ?
W1 N3 C34 C35 179.3(2) . . . . ?
N4 N3 C34 C37 178.8(3) . . . . ?
W1 N3 C34 C37 -1.1(5) . . . . ?
N3 C34 C35 C36 0.4(4) . . . . ?
C37 C34 C35 C36 -179.1(3) . . . . ?
N3 C34 C35 C38 -179.6(4) . . . . ?
C37 C34 C35 C38 0.9(6) . . . . ?
N3 N4 C36 C35 -0.6(4) . . . . ?
B1 N4 C36 C35 -175.7(3) . . . . ?
N3 N4 C36 C39 179.8(3) . . . . ?
B1 N4 C36 C39 4.7(6) . . . . ?
C34 C35 C36 N4 0.1(4) . . . . ?
C38 C35 C36 N4 -179.9(4) . . . . ?
C34 C35 C36 C39 179.6(4) . . . . ?
C38 C35 C36 C39 -0.4(7) . . . . ?
N6 N5 C40 C41 1.6(3) . . . . ?
W1 N5 C40 C41 -165.9(2) . . . . ?
N6 N5 C40 C43 179.2(3) . . . . ?
W1 N5 C40 C43 11.6(5) . . . . ?
N5 C40 C41 C42 -1.4(4) . . . . ?
C43 C40 C41 C42 -178.9(3) . . . . ?
N5 C40 C41 C44 178.9(3) . . . . ?
C43 C40 C41 C44 1.4(5) . . . . ?
N5 N6 C42 C41 0.4(4) . . . . ?
B1 N6 C42 C41 -169.3(3) . . . . ?
N5 N6 C42 C45 -178.3(3) . . . . ?
B1 N6 C42 C45 12.0(5) . . . . ?
C40 C41 C42 N6 0.6(4) . . . . ?
C44 C41 C42 N6 -179.8(3) . . . . ?
C40 C41 C42 C45 179.1(3) . . . . ?
C44 C41 C42 C45 -1.2(6) . . . . ?
